data_4061840
loop_
_publ_author_name
'Zemlyansky, Nikolay N.'
'Borisova, Irina V.'
'Kuznetsova, Marianna G.'
'Khrustalev, Victor N.'
'Ustynyuk, Yuri A.'
'Nechaev, Mikhael S.'
'Lunin, Valery V.'
'Barrau, Jacques'
'Rima, Ghassoub'

_publ_section_title
;
 New Stable Germylenes, Stannylenes, and Related Compounds.
 1. Stable Germanium(II) and Tin(II) Compounds M(OCH~2~CH~2~NMe~2~)~2~
 (M = Ge, Sn) with Intramolecular Coordination Metal--Nitrogen Bonds.
 Synthesis and Structure
;
_journal_coden_ASTM ORGND7
_journal_issue 8
_journal_name_full Organometallics
_journal_page_first 1675
_journal_page_last 1681
_journal_paper_doi 10.1021/om020719a
_journal_volume 22
_journal_year 2003
_chemical_formula_moiety 'C8 H20 N2 O2 Sn'
_chemical_formula_sum 'C8 H20 N2 O2 Sn'
_chemical_formula_weight 294.95
_space_group_IT_number 41
_symmetry_cell_setting orthorhombic
_symmetry_space_group_name_Hall 'A 2 -2ab'
_symmetry_space_group_name_H-M 'A e a 2'
_cell_angle_alpha 90.00
_cell_angle_beta 90.00
_cell_angle_gamma 90.00
_cell_formula_units_Z 4
_cell_length_a 11.7705(18)
_cell_length_b 10.1142(18)
_cell_length_c 10.061(2)
_cell_measurement_temperature 110(2)
_cell_volume 1197.8(4)
_diffrn_ambient_temperature 110(2)
_exptl_crystal_density_diffrn 1.636
_cod_depositor_comments
;
The following automatic conversions were performed:
'_symmetry_cell_setting' value 'Orthorhombic' changed to 'orthorhombic'
according to '/home/saulius/struct/CIF-dictionaries/cif_core.dic'
dictionary named 'cif_core.dic' version 2.4.1 from 2010-06-29.

Automatic conversion script
Id: cif_fix_enum 1527 2010-12-29 10:47:43Z saulius 

 Updated bibliographical information.

 Antanas Vaitkus,
 2019-09-11

2021-10-24
Space group name changed to comply with IUCR recomendations
                 miguel
;
_cod_original_sg_symbol_H-M 'A b a 2'
_cod_database_code 4061840

loop_
_symmetry_equiv_pos_as_xyz
'x, y, z'
'-x, -y, z'
'x+1/2, -y+1/2, z'
'-x+1/2, y+1/2, z'
'x, y+1/2, z+1/2'
'-x, -y+1/2, z+1/2'
'x+1/2, -y+1, z+1/2'
'-x+1/2, y+1, z+1/2'

loop_
_atom_site_label
_atom_site_type_symbol
_atom_site_fract_x
_atom_site_fract_y
_atom_site_fract_z
_atom_site_U_iso_or_equiv
_atom_site_adp_type
_atom_site_occupancy
_atom_site_symmetry_multiplicity
_atom_site_calc_flag
_atom_site_refinement_flags
_atom_site_disorder_assembly
_atom_site_disorder_group
Sn1 Sn 0.0000 1.0000 -0.26154(12) 0.01823(6) Uani 1 2 d S . .
O1 O 0.11957(12) 1.06038(13) -0.12549(18) 0.0277(3) Uani 1 1 d . . .
N1 N 0.08806(12) 0.79158(15) -0.18966(16) 0.0193(3) Uani 1 1 d . . .
C1 C 0.1938(2) 0.9660(2) -0.0724(3) 0.0361(6) Uani 1 1 d . . .
H1A H 0.268(4) 0.967(4) -0.124(4) 0.052(10) Uiso 1 1 d . . .
H1B H 0.213(4) 0.988(2) 0.024(5) 0.040(12) Uiso 1 1 d . . .
C2 C 0.1383(2) 0.82991(19) -0.0615(2) 0.0305(5) Uani 1 1 d . . .
H2A H 0.086(2) 0.840(2) 0.000(3) 0.026(6) Uiso 1 1 d . . .
H2B H 0.194(2) 0.765(2) -0.038(2) 0.026(6) Uiso 1 1 d . . .
C3 C 0.1761(2) 0.7576(2) -0.2873(2) 0.0337(5) Uani 1 1 d . . .
H3A H 0.224(2) 0.689(3) -0.266(3) 0.036(6) Uiso 1 1 d . . .
H3B H 0.2253(19) 0.830(2) -0.306(2) 0.016(6) Uiso 1 1 d . . .
H3C H 0.142(3) 0.731(3) -0.376(3) 0.045(9) Uiso 1 1 d . . .
C4 C 0.00985(18) 0.6805(3) -0.1713(3) 0.0257(5) Uani 1 1 d . . .
H4A H -0.018(2) 0.655(3) -0.265(6) 0.038(8) Uiso 1 1 d . . .
H4B H 0.051(3) 0.612(3) -0.139(3) 0.037(7) Uiso 1 1 d . . .
H4C H -0.051(3) 0.716(3) -0.109(3) 0.037(7) Uiso 1 1 d . . .

loop_
_atom_site_aniso_label
_atom_site_aniso_U_11
_atom_site_aniso_U_22
_atom_site_aniso_U_33
_atom_site_aniso_U_23
_atom_site_aniso_U_13
_atom_site_aniso_U_12
Sn1 0.01645(8) 0.02260(9) 0.01564(8) 0.000 0.000 0.00514(5)
O1 0.0210(6) 0.0150(6) 0.0469(9) 0.0059(6) -0.0125(6) -0.0045(5)
N1 0.0177(6) 0.0180(6) 0.0222(7) 0.0012(6) 0.0012(6) -0.0017(6)
C1 0.0302(12) 0.0187(8) 0.0594(18) 0.0053(11) -0.0256(12) -0.0033(10)
C2 0.0442(12) 0.0183(8) 0.0290(10) 0.0070(8) -0.0150(10) -0.0036(8)
C3 0.0302(10) 0.0321(10) 0.0387(14) 0.0097(9) 0.0126(9) 0.0142(8)
C4 0.0247(10) 0.0192(10) 0.0333(13) -0.0029(9) -0.0028(8) -0.0046(7)

loop_
_geom_bond_atom_site_label_1
_geom_bond_atom_site_label_2
_geom_bond_distance
_geom_bond_site_symmetry_2
_geom_bond_publ_flag
Sn1 O1 2.0561(18) . ?
Sn1 O1 2.0560(18) 2_575 ?
Sn1 N1 2.4578(16) 2_575 ?
Sn1 N1 2.4578(16) . ?
O1 C1 1.401(3) . ?
N1 C4 1.464(3) . ?
N1 C3 1.468(3) . ?
N1 C2 1.470(3) . ?
C1 C2 1.528(3) . ?
